data_4325391
loop_
_publ_author_name
'Christopher S. Letko'
'Zachariah M. Heiden'
'Thomas B. Rauchfuss'
'Scott R. Wilson'

_publ_contact_author
; 
Christopher S. Letko 
University of Illinois 
School of Chemical Sciences, Box 80-6 
600 South Mathews Avenue 
Urbana, Illinois  61801 
USA 

Thomas B. Rauchfuss 
University of Illinois 
School of Chemical Sciences 
600 South Mathews Avenue 
Urbana, Illinois  61801 
USA 


Scott R. Wilson 

University of Illinois 

School of Chemical Sciences, Box 59-1 

505 South Mathews Avenue 

Urbana, Illinois  61801 

USA 

;
_publ_contact_author_email srwilson@uiuc.edu
_publ_contact_author_fax '1  217 244 8068'
_publ_contact_author_phone '1  217 244 1708'
_publ_section_title
;
 Coordination Chemistry of the Soft Chiral Lewis Acid [Cp*Ir(TsDPEN)]+
;
_journal_name_full 'Inorganic Chemistry'
_journal_page_first 5558
_journal_page_last 5566
_journal_paper_doi 10.1021/ic200160q
_journal_volume 50
_journal_year 2011
_chemical_formula_moiety 'C34 H43 Cl2 Ir n3 O2 S2'
_chemical_formula_sum 'C34 H43 Cl2 Ir O2 S2 n3'
_chemical_formula_weight 852.93
_chemical_name_systematic
; 

 ? 

;
_space_group_IT_number 14
_symmetry_cell_setting monoclinic
_symmetry_space_group_name_Hall '-P 2ybc'
_symmetry_space_group_name_H-M 'P 1 21/c 1'
_atom_sites_solution_hydrogens geom
_atom_sites_solution_primary direct
_atom_sites_solution_secondary difmap
_audit_creation_method SHELXL-97
_cell_angle_alpha 90.00
_cell_angle_beta 112.099(2)
_cell_angle_gamma 90.00
_cell_formula_units_Z 4
_cell_length_a 13.1353(14)
_cell_length_b 17.4934(19)
_cell_length_c 16.7231(18)
_cell_measurement_reflns_used 4385
_cell_measurement_temperature 193(2)
_cell_measurement_theta_max 21.00
_cell_measurement_theta_min 2.33
_cell_volume 3560.4(7)
_computing_structure_refinement 'SHELXL-97 (Sheldrick, 1997)'
_computing_structure_solution 'SHELXS-97 (Sheldrick, 1990)'
_diffrn_ambient_temperature 193(2)
_diffrn_measured_fraction_theta_full 0.998
_diffrn_measured_fraction_theta_max 0.998
_diffrn_measurement_device_type 'Siemens Platform/CCD'
_diffrn_measurement_method 'profile data from \w scans'
_diffrn_radiation_monochromator graphite
_diffrn_radiation_source 'fine-focus sealed tube'
_diffrn_radiation_type MoK\a
_diffrn_radiation_wavelength 0.71073
_diffrn_reflns_av_R_equivalents 0.0470
_diffrn_reflns_av_sigmaI/netI 0.0539
_diffrn_reflns_limit_h_max 15
_diffrn_reflns_limit_h_min -15
_diffrn_reflns_limit_k_max 21
_diffrn_reflns_limit_k_min -21
_diffrn_reflns_limit_l_max 19
_diffrn_reflns_limit_l_min -20
_diffrn_reflns_number 25704
_diffrn_reflns_theta_full 25.37
_diffrn_reflns_theta_max 25.37
_diffrn_reflns_theta_min 1.67
_exptl_absorpt_coefficient_mu 4.051
_exptl_absorpt_correction_T_max 0.7075
_exptl_absorpt_correction_T_min 0.4473
_exptl_absorpt_correction_type integration
_exptl_absorpt_process_details 'SHELXTL/XPREP V2005/2 (Bruker, 2005)'
_exptl_crystal_colour yellow
_exptl_crystal_density_diffrn 1.591
_exptl_crystal_description prism
_exptl_crystal_F_000 1708
_exptl_crystal_size_max 0.20
_exptl_crystal_size_mid 0.12
_exptl_crystal_size_min 0.10
_refine_diff_density_max 1.454
_refine_diff_density_min -0.562
_refine_diff_density_rms 0.088
_refine_ls_extinction_method none
_refine_ls_goodness_of_fit_ref 0.914
_refine_ls_hydrogen_treatment mixed
_refine_ls_matrix_type full
_refine_ls_number_parameters 495
_refine_ls_number_reflns 6517
_refine_ls_number_restraints 296
_refine_ls_restrained_S_all 0.913
_refine_ls_R_factor_all 0.0601
_refine_ls_R_factor_gt 0.0279
_refine_ls_shift/su_max 0.028
_refine_ls_shift/su_mean 0.000
_refine_ls_structure_factor_coef Fsqd
_refine_ls_weighting_details 'calc w=1/[\s^2^(Fo^2^)+(0.0312P)^2^+0.0000P] where P=(Fo^2^+2Fc^2^)/3'
_refine_ls_weighting_scheme calc
_refine_ls_wR_factor_gt 0.0569
_refine_ls_wR_factor_ref 0.0619
_reflns_number_gt 4227
_reflns_number_total 6517
_reflns_threshold_expression >2sigma(I)
_cod_data_source_file ic200160q_si_002_2.cif
_cod_data_source_block g57vas
_cod_original_sg_symbol_Hall '-P 2ybc '
_cod_original_sg_symbol_H-M 'P 21/c'
_cod_original_formula_sum 'C34 H43 Cl2 Ir n3 O2 S2'
_cod_database_code 4325391

loop_
_symmetry_equiv_pos_as_xyz
'x, y, z'
'-x, y+1/2, -z+1/2'
'-x, -y, -z'
'x, -y-1/2, z-1/2'

loop_
_atom_site_label
_atom_site_type_symbol
_atom_site_fract_x
_atom_site_fract_y
_atom_site_fract_z
_atom_site_U_iso_or_equiv
_atom_site_adp_type
_atom_site_occupancy
_atom_site_symmetry_multiplicity
_atom_site_calc_flag
_atom_site_refinement_flags
_atom_site_disorder_assembly
_atom_site_disorder_group
Ir1 Ir 0.207181(14) 0.504711(9) 0.386649(10) 0.03220(6) Uani 1 1 d . . .
S1 S 0.03682(10) 0.35864(6) 0.30762(8) 0.0389(3) Uani 1 1 d . . .
S2 S 0.23776(10) 0.41499(7) 0.49886(8) 0.0443(3) Uani 1 1 d . . .
O1 O -0.0010(2) 0.39273(16) 0.36963(19) 0.0472(8) Uani 1 1 d . . .
O2 O 0.0744(2) 0.28019(15) 0.32099(19) 0.0465(8) Uani 1 1 d . . .
N1 n 0.1291(3) 0.41323(18) 0.2968(2) 0.0363(9) Uani 1 1 d . . .
H1 H 0.0853 0.4421 0.2498 0.044 Uiso 1 1 calc R . .
N2 n 0.3386(3) 0.45305(19) 0.3634(2) 0.0372(9) Uani 1 1 d . B .
H2A H 0.3954 0.4873 0.3745 0.045 Uiso 1 1 calc R . .
H2B H 0.3640 0.4114 0.3990 0.045 Uiso 1 1 calc R . .
N3 n 0.4433(3) 0.4767(2) 0.5735(2) 0.0408(10) Uani 1 1 d . . .
H3 H 0.417(4) 0.502(2) 0.528(3) 0.061 Uiso 1 1 d . . .
C1 C 0.1854(4) 0.6015(2) 0.4620(3) 0.0394(12) Uani 1 1 d . . .
C2 C 0.0829(4) 0.5844(2) 0.3933(3) 0.0364(11) Uani 1 1 d . . .
C3 C 0.0972(4) 0.5972(2) 0.3122(3) 0.0404(12) Uani 1 1 d . . .
C4 C 0.2082(4) 0.6186(2) 0.3312(3) 0.0407(12) Uani 1 1 d . . .
C5 C 0.2643(4) 0.6202(2) 0.4241(3) 0.0391(12) Uani 1 1 d . . .
C6 C 0.2049(4) 0.6025(3) 0.5546(3) 0.0515(13) Uani 1 1 d . . .
H6A H 0.2835 0.5959 0.5883 0.077 Uiso 1 1 calc R . .
H6B H 0.1638 0.5608 0.5677 0.077 Uiso 1 1 calc R . .
H6C H 0.1804 0.6515 0.5694 0.077 Uiso 1 1 calc R . .
C7 C -0.0258(4) 0.5713(3) 0.4005(3) 0.0512(13) Uani 1 1 d . . .
H7A H -0.0170 0.5738 0.4613 0.077 Uiso 1 1 calc R . .
H7B H -0.0538 0.5208 0.3772 0.077 Uiso 1 1 calc R . .
H7C H -0.0779 0.6107 0.3678 0.077 Uiso 1 1 calc R . .
C8 C 0.0109(4) 0.5917(3) 0.2248(3) 0.0567(14) Uani 1 1 d . . .
H8A H -0.0207 0.6424 0.2060 0.085 Uiso 1 1 calc R . .
H8B H -0.0468 0.5568 0.2258 0.085 Uiso 1 1 calc R . .
H8C H 0.0431 0.5723 0.1846 0.085 Uiso 1 1 calc R . .
C9 C 0.2572(4) 0.6429(3) 0.2675(3) 0.0630(16) Uani 1 1 d . . .
H9A H 0.2182 0.6176 0.2120 0.095 Uiso 1 1 calc R . .
H9B H 0.3350 0.6285 0.2890 0.095 Uiso 1 1 calc R . .
H9C H 0.2505 0.6984 0.2598 0.095 Uiso 1 1 calc R . .
C10 C 0.3781(4) 0.6509(2) 0.4714(3) 0.0542(14) Uani 1 1 d . . .
H10A H 0.3792 0.7058 0.4603 0.081 Uiso 1 1 calc R . .
H10B H 0.4299 0.6246 0.4512 0.081 Uiso 1 1 calc R . .
H10C H 0.3994 0.6422 0.5334 0.081 Uiso 1 1 calc R . .
C11 C 0.2013(3) 0.3752(2) 0.2577(3) 0.0349(11) Uani 1 1 d . B .
H11 H 0.2299 0.3266 0.2900 0.042 Uiso 1 1 calc R . .
C12 C 0.2984(4) 0.4286(2) 0.2716(3) 0.0367(11) Uani 1 1 d D . .
H12 H 0.2694 0.4750 0.2353 0.044 Uiso 1 1 calc R A 1
C13 C 0.1458(4) 0.3562(2) 0.1625(3) 0.0412(12) Uani 1 1 d . . .
C14 C 0.0830(4) 0.4098(2) 0.1036(3) 0.0508(13) Uani 1 1 d . B .
H14 H 0.0741 0.4595 0.1229 0.061 Uiso 1 1 calc R . .
C15 C 0.0331(5) 0.3919(3) 0.0171(3) 0.0650(17) Uani 1 1 d . . .
H15 H -0.0093 0.4293 -0.0228 0.078 Uiso 1 1 calc R B .
C16 C 0.0448(5) 0.3195(3) -0.0115(3) 0.0620(15) Uani 1 1 d . B .
H16 H 0.0096 0.3071 -0.0710 0.074 Uiso 1 1 calc R . .
C17 C 0.1065(4) 0.2660(3) 0.0451(3) 0.0535(14) Uani 1 1 d . . .
H17 H 0.1151 0.2164 0.0254 0.064 Uiso 1 1 calc R B .
C18 C 0.1564(4) 0.2842(2) 0.1313(3) 0.0424(12) Uani 1 1 d . B .
H18 H 0.1993 0.2465 0.1704 0.051 Uiso 1 1 calc R . .
C19 C 0.3872(6) 0.3943(6) 0.2445(6) 0.040(2) Uani 0.520(13) 1 d PGDU B 1
C20 C 0.4115(8) 0.4317(5) 0.1805(7) 0.047(2) Uani 0.520(13) 1 d PGU B 1
H20 H 0.3699 0.4751 0.1525 0.057 Uiso 0.520(13) 1 calc PR B 1
C21 C 0.4967(9) 0.4056(5) 0.1576(7) 0.056(2) Uani 0.520(13) 1 d PGU B 1
H21 H 0.5133 0.4311 0.1138 0.067 Uiso 0.520(13) 1 calc PR B 1
C22 C 0.5576(6) 0.3421(5) 0.1986(7) 0.058(2) Uani 0.520(13) 1 d PGU B 1
H22 H 0.6159 0.3242 0.1829 0.069 Uiso 0.520(13) 1 calc PR B 1
C23 C 0.5333(7) 0.3047(5) 0.2626(6) 0.053(2) Uani 0.520(13) 1 d PGU B 1
H23 H 0.5750 0.2613 0.2906 0.064 Uiso 0.520(13) 1 calc PR B 1
C24 C 0.4481(8) 0.3308(6) 0.2856(6) 0.045(2) Uani 0.520(13) 1 d PGU B 1
H24 H 0.4315 0.3052 0.3293 0.054 Uiso 0.520(13) 1 calc PR B 1
C25 C -0.0793(4) 0.3580(2) 0.2079(3) 0.0408(12) Uani 1 1 d . . .
C26 C -0.1544(4) 0.4178(3) 0.1887(3) 0.0501(13) Uani 1 1 d . . .
H26 H -0.1474 0.4561 0.2307 0.060 Uiso 1 1 calc R . .
C27 C -0.2396(4) 0.4217(3) 0.1086(4) 0.0617(16) Uani 1 1 d . . .
H27 H -0.2900 0.4632 0.0958 0.074 Uiso 1 1 calc R . .
C28 C -0.2519(4) 0.3656(3) 0.0472(4) 0.0600(15) Uani 1 1 d . . .
C29 C -0.1788(4) 0.3054(3) 0.0689(3) 0.0583(15) Uani 1 1 d . . .
H29 H -0.1872 0.2658 0.0280 0.070 Uiso 1 1 calc R . .
C30 C -0.0930(4) 0.3008(3) 0.1490(3) 0.0481(13) Uani 1 1 d . . .
H30 H -0.0444 0.2584 0.1628 0.058 Uiso 1 1 calc R . .
C31 C -0.3442(5) 0.3715(4) -0.0418(4) 0.093(2) Uani 1 1 d . . .
H31A H -0.3181 0.3521 -0.0857 0.139 Uiso 1 1 calc R . .
H31B H -0.3663 0.4251 -0.0542 0.139 Uiso 1 1 calc R . .
H31C H -0.4073 0.3412 -0.0426 0.139 Uiso 1 1 calc R . .
C32 C 0.3698(4) 0.4300(3) 0.5750(3) 0.0461(12) Uani 1 1 d . . .
C33 C 0.3963(4) 0.3790(3) 0.6533(3) 0.0693(17) Uani 1 1 d . . .
H33A H 0.4648 0.3962 0.6986 0.104 Uiso 1 1 calc R . .
H33B H 0.4049 0.3262 0.6374 0.104 Uiso 1 1 calc R . .
H33C H 0.3364 0.3816 0.6746 0.104 Uiso 1 1 calc R . .
Cl1 Cl 0.3994(5) 0.2648(3) 0.9862(3) 0.0890(14) Uani 0.644(4) 1 d PDU C 1
Cl2 Cl 0.3051(9) 0.3719(5) 0.8486(4) 0.103(2) Uani 0.644(4) 1 d PDU C 1
C34 C 0.2860(8) 0.3236(9) 0.9335(7) 0.074(2) Uani 0.644(4) 1 d PDU C 1
H34A H 0.2185 0.2921 0.9108 0.089 Uiso 0.644(4) 1 calc PR C 1
H34B H 0.2772 0.3610 0.9749 0.089 Uiso 0.644(4) 1 calc PR C 1
Cl3 Cl 0.308(2) 0.3557(13) 0.8370(9) 0.077(3) Uani 0.236(3) 1 d PDU D 2
Cl4 Cl 0.3901(7) 0.3231(6) 1.0209(5) 0.101(2) Uani 0.236(3) 1 d PDU D 2
C35 C 0.2765(18) 0.318(3) 0.9226(11) 0.071(4) Uani 0.236(3) 1 d PDU D 2
H35A H 0.2144 0.3470 0.9276 0.085 Uiso 0.236(3) 1 calc PR D 2
H35B H 0.2534 0.2641 0.9100 0.085 Uiso 0.236(3) 1 calc PR D 2
C37 C 0.3957(6) 0.3975(7) 0.2518(7) 0.041(2) Uani 0.480(13) 1 d PGDU B 2
C38 C 0.4496(8) 0.4462(5) 0.2150(7) 0.050(2) Uani 0.480(13) 1 d PGU B 2
H38 H 0.4230 0.4966 0.1990 0.060 Uiso 0.480(13) 1 calc PR B 2
C39 C 0.5423(9) 0.4210(6) 0.2016(8) 0.057(2) Uani 0.480(13) 1 d PGU B 2
H39 H 0.5791 0.4542 0.1765 0.068 Uiso 0.480(13) 1 calc PR B 2
C40 C 0.5812(6) 0.3471(6) 0.2251(7) 0.060(2) Uani 0.480(13) 1 d PGU B 2
H40 H 0.6445 0.3299 0.2160 0.072 Uiso 0.480(13) 1 calc PR B 2
C41 C 0.5273(9) 0.2985(5) 0.2619(7) 0.055(2) Uani 0.480(13) 1 d PGU B 2
H41 H 0.5538 0.2480 0.2779 0.066 Uiso 0.480(13) 1 calc PR B 2
C42 C 0.4345(9) 0.3236(6) 0.2752(8) 0.045(2) Uani 0.480(13) 1 d PGU B 2
H42 H 0.3977 0.2904 0.3004 0.054 Uiso 0.480(13) 1 calc PR B 2
Cl5 Cl 0.2664(11) 0.3993(8) 0.9423(10) 0.090(4) Uani 0.120(3) 1 d PDU E 3
Cl6 Cl 0.404(3) 0.2677(17) 0.9581(17) 0.084(4) Uani 0.120(3) 1 d PDU E 3
C36 C 0.288(4) 0.3027(14) 0.976(4) 0.081(3) Uani 0.120(3) 1 d PDU E 3
H36A H 0.3000 0.2987 1.0376 0.098 Uiso 0.120(3) 1 calc PR E 3
H36B H 0.2223 0.2719 0.9423 0.098 Uiso 0.120(3) 1 calc PR E 3

loop_
_atom_site_aniso_label
_atom_site_aniso_U_11
_atom_site_aniso_U_22
_atom_site_aniso_U_33
_atom_site_aniso_U_23
_atom_site_aniso_U_13
_atom_site_aniso_U_12
Ir1 0.03830(10) 0.02823(9) 0.03594(10) 0.00031(10) 0.02066(7) -0.00023(10)
S1 0.0453(8) 0.0345(6) 0.0426(7) -0.0012(5) 0.0229(6) -0.0051(6)
S2 0.0473(8) 0.0428(7) 0.0463(8) 0.0073(6) 0.0216(7) -0.0028(6)
O1 0.052(2) 0.0515(19) 0.050(2) -0.0076(16) 0.0331(18) -0.0101(17)
O2 0.057(2) 0.0338(17) 0.053(2) 0.0077(15) 0.0256(18) -0.0029(16)
N1 0.041(2) 0.0320(19) 0.035(2) 0.0023(16) 0.0135(19) 0.0059(18)
N2 0.043(2) 0.032(2) 0.045(2) 0.0034(17) 0.025(2) 0.0010(18)
N3 0.041(3) 0.045(2) 0.039(2) 0.0042(18) 0.018(2) -0.0026(19)
C1 0.056(3) 0.029(2) 0.044(3) -0.006(2) 0.032(3) -0.002(2)
C2 0.044(3) 0.026(2) 0.047(3) -0.005(2) 0.027(3) 0.004(2)
C3 0.052(3) 0.026(2) 0.044(3) 0.002(2) 0.019(3) 0.002(2)
C4 0.061(4) 0.019(2) 0.057(3) 0.005(2) 0.040(3) 0.000(2)
C5 0.043(3) 0.026(2) 0.050(3) -0.013(2) 0.019(3) -0.004(2)
C6 0.068(4) 0.043(3) 0.054(3) -0.012(2) 0.035(3) -0.005(3)
C7 0.051(3) 0.041(3) 0.075(4) -0.004(3) 0.039(3) 0.004(2)
C8 0.067(4) 0.042(3) 0.059(4) 0.005(2) 0.022(3) 0.013(3)
C9 0.094(5) 0.040(3) 0.078(4) -0.001(3) 0.059(4) -0.008(3)
C10 0.050(3) 0.035(3) 0.082(4) -0.013(3) 0.030(3) -0.005(2)
C11 0.042(3) 0.030(2) 0.038(3) 0.001(2) 0.020(2) 0.001(2)
C12 0.048(3) 0.032(2) 0.036(3) 0.002(2) 0.022(2) 0.001(2)
C13 0.055(3) 0.036(3) 0.042(3) -0.002(2) 0.028(3) -0.003(2)
C14 0.086(4) 0.031(3) 0.039(3) 0.000(2) 0.028(3) 0.005(3)
C15 0.111(5) 0.040(3) 0.040(4) 0.008(2) 0.024(3) 0.011(3)
C16 0.102(5) 0.051(3) 0.036(3) -0.010(3) 0.030(3) -0.007(3)
C17 0.088(4) 0.034(3) 0.049(3) -0.005(2) 0.039(3) 0.002(3)
C18 0.055(3) 0.033(2) 0.046(3) -0.002(2) 0.027(3) 0.007(2)
C19 0.046(4) 0.038(4) 0.048(4) -0.005(3) 0.030(3) -0.002(3)
C20 0.054(4) 0.046(4) 0.055(5) -0.005(3) 0.035(4) -0.005(4)
C21 0.059(5) 0.064(4) 0.059(5) -0.009(4) 0.038(4) -0.004(4)
C22 0.058(4) 0.066(4) 0.064(5) -0.017(4) 0.039(4) 0.003(4)
C23 0.054(4) 0.046(4) 0.066(4) -0.011(3) 0.031(3) 0.003(3)
C24 0.050(4) 0.038(4) 0.053(4) -0.007(3) 0.028(3) -0.003(3)
C25 0.044(3) 0.039(3) 0.045(3) -0.005(2) 0.024(2) -0.008(2)
C26 0.046(3) 0.044(3) 0.062(4) -0.004(3) 0.023(3) -0.004(3)
C27 0.044(3) 0.056(3) 0.080(5) 0.014(3) 0.018(3) 0.006(3)
C28 0.049(4) 0.066(4) 0.057(4) 0.007(3) 0.010(3) -0.014(3)
C29 0.071(4) 0.051(3) 0.054(4) -0.006(3) 0.025(3) -0.020(3)
C30 0.052(3) 0.041(3) 0.056(3) 0.000(3) 0.025(3) -0.004(2)
C31 0.083(5) 0.101(5) 0.072(5) 0.017(4) 0.003(4) -0.025(4)
C32 0.067(4) 0.041(3) 0.038(3) 0.005(2) 0.029(3) 0.007(3)
C33 0.068(4) 0.078(4) 0.057(4) 0.024(3) 0.018(3) -0.008(3)
Cl1 0.088(2) 0.095(2) 0.078(3) 0.016(2) 0.024(2) 0.0087(17)
Cl2 0.108(3) 0.089(4) 0.109(4) 0.028(3) 0.038(3) 0.013(3)
C34 0.057(4) 0.091(5) 0.075(5) -0.018(4) 0.025(4) -0.011(4)
Cl3 0.102(6) 0.095(8) 0.056(4) -0.027(4) 0.053(4) -0.014(6)
Cl4 0.089(4) 0.126(5) 0.075(4) 0.003(4) 0.014(3) -0.019(4)
C35 0.058(6) 0.086(6) 0.073(6) -0.011(6) 0.029(5) -0.011(6)
C37 0.049(4) 0.038(4) 0.046(4) -0.009(3) 0.029(3) 0.000(3)
C38 0.057(4) 0.048(4) 0.054(5) -0.006(4) 0.031(4) -0.001(4)
C39 0.058(5) 0.063(4) 0.062(5) -0.007(4) 0.036(4) -0.006(4)
C40 0.061(4) 0.066(4) 0.066(5) -0.014(4) 0.038(4) 0.004(4)
C41 0.056(4) 0.048(4) 0.066(4) -0.013(4) 0.029(4) 0.005(3)
C42 0.049(4) 0.038(4) 0.052(4) -0.011(3) 0.025(3) 0.000(4)
Cl5 0.072(6) 0.080(6) 0.096(7) -0.002(6) 0.009(6) -0.007(5)
Cl6 0.084(6) 0.099(6) 0.073(8) -0.010(7) 0.033(6) 0.004(5)
C36 0.071(5) 0.095(6) 0.075(6) -0.001(6) 0.024(5) -0.006(5)

loop_
_atom_type_symbol
_atom_type_description
_atom_type_scat_dispersion_real
_atom_type_scat_dispersion_imag
_atom_type_scat_source
C C 0.0033 0.0016 'International Tables Vol C Tables 4.2.6.8 and 6.1.1.4'
H H 0.0000 0.0000 'International Tables Vol C Tables 4.2.6.8 and 6.1.1.4'
N N 0.0061 0.0033 'International Tables Vol C Tables 4.2.6.8 and 6.1.1.4'
O O 0.0106 0.0060 'International Tables Vol C Tables 4.2.6.8 and 6.1.1.4'
S S 0.1246 0.1234 'International Tables Vol C Tables 4.2.6.8 and 6.1.1.4'
Cl Cl 0.1484 0.1585 'International Tables Vol C Tables 4.2.6.8 and 6.1.1.4'
Ir Ir -1.4442 7.9887 'International Tables Vol C Tables 4.2.6.8 and 6.1.1.4'

loop_
_exptl_crystal_face_index_h
_exptl_crystal_face_index_k
_exptl_crystal_face_index_l
_exptl_crystal_face_perp_dist
0.00 -1.00 0.00 0.0600
0.00 1.00 1.00 0.0500
0.00 1.00 -1.00 0.0500
-1.00 0.00 0.00 0.0100
1.00 0.00 0.00 0.0100

loop_
_geom_angle_atom_site_label_1
_geom_angle_atom_site_label_2
_geom_angle_atom_site_label_3
_geom_angle
N2 Ir1 C5 103.58(15)
N2 Ir1 n1 76.27(13)
C5 Ir1 n1 155.61(15)
N2 Ir1 C2 164.34(14)
C5 Ir1 C2 64.71(16)
N1 Ir1 C2 109.82(15)
N2 Ir1 C1 136.84(16)
C5 Ir1 C1 38.62(15)
N1 Ir1 C1 146.87(16)
C2 Ir1 C1 38.28(16)
N2 Ir1 C4 100.08(15)
C5 Ir1 C4 38.74(16)
N1 Ir1 C4 116.88(15)
C2 Ir1 C4 64.26(16)
C1 Ir1 C4 64.24(17)
N2 Ir1 C3 127.99(15)
C5 Ir1 C3 64.03(17)
N1 Ir1 C3 96.39(15)
C2 Ir1 C3 38.62(15)
C1 Ir1 C3 63.88(17)
C4 Ir1 C3 37.56(16)
N2 Ir1 S2 87.44(10)
C5 Ir1 S2 116.97(13)
N1 Ir1 S2 87.42(10)
C2 Ir1 S2 106.93(12)
C1 Ir1 S2 94.40(12)
C4 Ir1 S2 155.58(13)
C3 Ir1 S2 144.31(13)
O1 S1 O2 118.18(18)
O1 S1 n1 108.39(18)
O2 S1 n1 110.70(18)
O1 S1 C25 105.7(2)
O2 S1 C25 105.08(19)
N1 S1 C25 108.3(2)
C32 S2 Ir1 107.77(16)
C11 n1 S1 114.5(3)
C11 n1 Ir1 114.8(2)
S1 n1 Ir1 122.69(19)
C11 n1 H1 99.5
S1 n1 H1 99.5
Ir1 n1 H1 99.5
C12 n2 Ir1 108.5(2)
C12 n2 H2A 110.0
Ir1 n2 H2A 110.0
C12 n2 H2B 110.0
Ir1 n2 H2B 110.0
H2A n2 H2B 108.4
C32 n3 H3 107(3)
C2 C1 C5 108.0(4)
C2 C1 C6 125.8(4)
C5 C1 C6 126.2(4)
C2 C1 Ir1 70.5(2)
C5 C1 Ir1 69.6(2)
C6 C1 Ir1 127.2(3)
C1 C2 C3 107.6(4)
C1 C2 C7 127.2(4)
C3 C2 C7 124.1(4)
C1 C2 Ir1 71.3(2)
C3 C2 Ir1 71.9(2)
C7 C2 Ir1 131.4(3)
C4 C3 C2 108.3(4)
C4 C3 C8 125.4(4)
C2 C3 C8 126.3(4)
C4 C3 Ir1 70.6(2)
C2 C3 Ir1 69.5(2)
C8 C3 Ir1 127.1(3)
C3 C4 C5 108.1(4)
C3 C4 C9 126.5(5)
C5 C4 C9 125.2(5)
C3 C4 Ir1 71.8(2)
C5 C4 Ir1 69.3(2)
C9 C4 Ir1 129.0(3)
C1 C5 C4 107.9(4)
C1 C5 C10 126.0(4)
C4 C5 C10 125.1(4)
C1 C5 Ir1 71.8(2)
C4 C5 Ir1 72.0(2)
C10 C5 Ir1 130.8(3)
C1 C6 H6A 109.5
C1 C6 H6B 109.5
H6A C6 H6B 109.5
C1 C6 H6C 109.5
H6A C6 H6C 109.5
H6B C6 H6C 109.5
C2 C7 H7A 109.5
C2 C7 H7B 109.5
H7A C7 H7B 109.5
C2 C7 H7C 109.5
H7A C7 H7C 109.5
H7B C7 H7C 109.5
C3 C8 H8A 109.5
C3 C8 H8B 109.5
H8A C8 H8B 109.5
C3 C8 H8C 109.5
H8A C8 H8C 109.5
H8B C8 H8C 109.5
C4 C9 H9A 109.5
C4 C9 H9B 109.5
H9A C9 H9B 109.5
C4 C9 H9C 109.5
H9A C9 H9C 109.5
H9B C9 H9C 109.5
C5 C10 H10A 109.5
C5 C10 H10B 109.5
H10A C10 H10B 109.5
C5 C10 H10C 109.5
H10A C10 H10C 109.5
H10B C10 H10C 109.5
N1 C11 C13 115.0(4)
N1 C11 C12 107.0(3)
C13 C11 C12 109.7(3)
N1 C11 H11 108.3
C13 C11 H11 108.3
C12 C11 H11 108.3
N2 C12 C19 114.0(5)
N2 C12 C11 106.6(3)
C19 C12 C11 113.7(5)
N2 C12 C37 108.9(5)
C19 C12 C37 5.3(7)
C11 C12 C37 117.8(5)
N2 C12 H12 107.4
C19 C12 H12 107.4
C11 C12 H12 107.4
C37 C12 H12 108.3
C14 C13 C18 117.6(4)
C14 C13 C11 121.4(4)
C18 C13 C11 121.1(4)
C15 C14 C13 120.8(4)
C15 C14 H14 119.6
C13 C14 H14 119.6
C14 C15 C16 120.0(5)
C14 C15 H15 120.0
C16 C15 H15 120.0
C17 C16 C15 120.2(5)
C17 C16 H16 119.9
C15 C16 H16 119.9
C16 C17 C18 119.6(4)
C16 C17 H17 120.2
C18 C17 H17 120.2
C17 C18 C13 121.8(4)
C17 C18 H18 119.1
C13 C18 H18 119.1
C20 C19 C24 120.0
C20 C19 C12 117.8(7)
C24 C19 C12 122.0(7)
C21 C20 C19 120.0
C21 C20 H20 120.0
C19 C20 H20 120.0
C20 C21 C22 120.0
C20 C21 H21 120.0
C22 C21 H21 120.0
C23 C22 C21 120.0
C23 C22 H22 120.0
C21 C22 H22 120.0
C22 C23 C24 120.0
C22 C23 H23 120.0
C24 C23 H23 120.0
C23 C24 C19 120.0
C23 C24 H24 120.0
C19 C24 H24 120.0
C30 C25 C26 119.6(5)
C30 C25 S1 120.8(4)
C26 C25 S1 119.6(4)
C27 C26 C25 120.3(5)
C27 C26 H26 119.8
C25 C26 H26 119.8
C28 C27 C26 120.5(5)
C28 C27 H27 119.8
C26 C27 H27 119.8
C29 C28 C27 118.1(5)
C29 C28 C31 121.8(6)
C27 C28 C31 120.2(6)
C28 C29 C30 121.9(5)
C28 C29 H29 119.1
C30 C29 H29 119.1
C25 C30 C29 119.5(5)
C25 C30 H30 120.3
C29 C30 H30 120.3
C28 C31 H31A 109.5
C28 C31 H31B 109.5
H31A C31 H31B 109.5
C28 C31 H31C 109.5
H31A C31 H31C 109.5
H31B C31 H31C 109.5
N3 C32 C33 117.8(5)
N3 C32 S2 129.6(4)
C33 C32 S2 112.6(4)
C32 C33 H33A 109.5
C32 C33 H33B 109.5
H33A C33 H33B 109.5
C32 C33 H33C 109.5
H33A C33 H33C 109.5
H33B C33 H33C 109.5
Cl2 C34 Cl1 109.7(6)
Cl2 C34 H34A 109.7
Cl1 C34 H34A 109.7
Cl2 C34 H34B 109.7
Cl1 C34 H34B 109.7
H34A C34 H34B 108.2
Cl4 C35 Cl3 111.5(11)
Cl4 C35 H35A 109.3
Cl3 C35 H35A 109.3
Cl4 C35 H35B 109.3
Cl3 C35 H35B 109.3
H35A C35 H35B 108.0
C38 C37 C42 120.0
C38 C37 C12 118.8(7)
C42 C37 C12 121.0(7)
C37 C38 C39 120.0
C37 C38 H38 120.0
C39 C38 H38 120.0
C38 C39 C40 120.0
C38 C39 H39 120.0
C40 C39 H39 120.0
C41 C40 C39 120.0
C41 C40 H40 120.0
C39 C40 H40 120.0
C42 C41 C40 120.0
C42 C41 H41 120.0
C40 C41 H41 120.0
C41 C42 C37 120.0
C41 C42 H42 120.0
C37 C42 H42 120.0
Cl6 C36 Cl5 108.9(12)
Cl6 C36 H36A 109.9
Cl5 C36 H36A 109.9
Cl6 C36 H36B 109.9
Cl5 C36 H36B 109.9
H36A C36 H36B 108.3

loop_
_geom_bond_atom_site_label_1
_geom_bond_atom_site_label_2
_geom_bond_distance
Ir1 n2 2.110(3)
Ir1 C5 2.163(4)
Ir1 n1 2.171(3)
Ir1 C2 2.182(4)
Ir1 C1 2.192(4)
Ir1 C4 2.199(4)
Ir1 C3 2.214(4)
Ir1 S2 2.3620(12)
S1 O1 1.438(3)
S1 O2 1.447(3)
S1 n1 1.607(4)
S1 C25 1.787(5)
S2 C32 1.743(5)
N1 C11 1.495(5)
N1 H1 0.9300
N2 C12 1.486(5)
N2 H2A 0.9200
N2 H2B 0.9200
N3 C32 1.272(6)
N3 H3 0.83(5)
C1 C2 1.434(6)
C1 C5 1.440(6)
C1 C6 1.472(6)
C2 C3 1.454(6)
C2 C7 1.496(6)
C3 C4 1.421(6)
C3 C8 1.478(6)
C4 C5 1.447(6)
C4 C9 1.499(6)
C5 C10 1.503(6)
C6 H6A 0.9800
C6 H6B 0.9800
C6 H6C 0.9800
C7 H7A 0.9800
C7 H7B 0.9800
C7 H7C 0.9800
C8 H8A 0.9800
C8 H8B 0.9800
C8 H8C 0.9800
C9 H9A 0.9800
C9 H9B 0.9800
C9 H9C 0.9800
C10 H10A 0.9800
C10 H10B 0.9800
C10 H10C 0.9800
C11 C13 1.518(6)
C11 C12 1.527(5)
C11 H11 1.0000
C12 C19 1.524(6)
C12 C37 1.536(7)
C12 H12 1.0000
C13 C14 1.386(6)
C13 C18 1.390(5)
C14 C15 1.381(6)
C14 H14 0.9500
C15 C16 1.383(7)
C15 H15 0.9500
C16 C17 1.362(6)
C16 H16 0.9500
C17 C18 1.377(6)
C17 H17 0.9500
C18 H18 0.9500
C19 C20 1.3900
C19 C24 1.3900
C20 C21 1.3900
C20 H20 0.9500
C21 C22 1.3900
C21 H21 0.9500
C22 C23 1.3900
C22 H22 0.9500
C23 C24 1.3900
C23 H23 0.9500
C24 H24 0.9500
C25 C30 1.366(6)
C25 C26 1.390(6)
C26 C27 1.387(6)
C26 H26 0.9500
C27 C28 1.386(7)
C27 H27 0.9500
C28 C29 1.380(7)
C28 C31 1.529(7)
C29 C30 1.391(6)
C29 H29 0.9500
C30 H30 0.9500
C31 H31A 0.9800
C31 H31B 0.9800
C31 H31C 0.9800
C32 C33 1.513(6)
C33 H33A 0.9800
C33 H33B 0.9800
C33 H33C 0.9800
Cl1 C34 1.751(9)
Cl2 C34 1.750(7)
C34 H34A 0.9900
C34 H34B 0.9900
Cl3 C35 1.760(10)
Cl4 C35 1.758(10)
C35 H35A 0.9900
C35 H35B 0.9900
C37 C38 1.3900
C37 C42 1.3900
C38 C39 1.3900
C38 H38 0.9500
C39 C40 1.3900
C39 H39 0.9500
C40 C41 1.3900
C40 H40 0.9500
C41 C42 1.3900
C41 H41 0.9500
C42 H42 0.9500
Cl5 C36 1.768(10)
Cl6 C36 1.767(10)
C36 H36A 0.9900
C36 H36B 0.9900
